data_4317683
loop_
_publ_author_name
'Graeme A. Horley'
'Mary F. Mahon'
'Kieran C. Molloy'
'Monica M. Venter'
'Peter W. Haycock'
'Christopher P. Myers'

_publ_section_title
;
 Structures of Sb(OC6H3Me2-2,6)3 and Sb(OEt)5.NH3: The First Authenticated
 Monomeric Sb(OR)n (n= 3, 5)
;
_journal_name_full 'Inorganic Chemistry'
_journal_page_first 1652
_journal_page_last 1657
_journal_paper_doi 10.1021/ic0106726
_journal_volume 41
_journal_year 2002
_chemical_formula_sum 'C10 H28 N O5 Sb'
_chemical_formula_weight 364.08
_chemical_melting_point -452.7
_space_group_IT_number 14
_symmetry_cell_setting monoclinic
_symmetry_space_group_name_Hall '-P 2ybc'
_symmetry_space_group_name_H-M 'P 1 21/c 1'
_atom_sites_solution_hydrogens geom
_atom_sites_solution_primary direct
_atom_sites_solution_secondary difmap
_audit_creation_method SHELXL-97
_cell_angle_alpha 90.00
_cell_angle_beta 93.4960(7)
_cell_angle_gamma 90.00
_cell_formula_units_Z 8
_cell_length_a 7.72200(10)
_cell_length_b 19.0700(2)
_cell_length_c 21.6800(3)
_cell_measurement_temperature 170(2)
_cell_volume 3186.62(7)
_computing_data_reduction 'Denzo and Scalepack (otwinowski & Minor, 1997)'
_computing_molecular_graphics 'ORTEX (P.McArdle, 1995)'
_computing_publication_material 'SHELXL-97/2 (Sheldrick,1997)'
_computing_structure_refinement 'SHELXL-97 (Sheldrick, 1997)'
_computing_structure_solution 'SHELXS-97 (Sheldrick, 1990)'
_diffrn_ambient_temperature 170(2)
_diffrn_measured_fraction_theta_full 0.995
_diffrn_measured_fraction_theta_max 0.995
_diffrn_measurement_device_type KappaCCD
_diffrn_measurement_method KappaCCD
_diffrn_radiation_monochromator graphite
_diffrn_radiation_source 'fine-focus sealed tube'
_diffrn_radiation_type MoK\a
_diffrn_radiation_wavelength 0.71070
_diffrn_reflns_av_R_equivalents 0.0625
_diffrn_reflns_av_sigmaI/netI 0.0246
_diffrn_reflns_limit_h_max 10
_diffrn_reflns_limit_h_min -10
_diffrn_reflns_limit_k_max 24
_diffrn_reflns_limit_k_min -24
_diffrn_reflns_limit_l_max 28
_diffrn_reflns_limit_l_min -28
_diffrn_reflns_number 92952
_diffrn_reflns_theta_full 27.46
_diffrn_reflns_theta_max 27.46
_diffrn_reflns_theta_min 3.57
_exptl_absorpt_coefficient_mu 1.741
_exptl_absorpt_correction_T_max 0.8805
_exptl_absorpt_correction_T_min 0.6232
_exptl_absorpt_correction_type multi-scan
_exptl_absorpt_process_details 'Sortav Blessing (1995)'
_exptl_crystal_colour Colourless
_exptl_crystal_density_diffrn 1.518
_exptl_crystal_density_method 'not measured'
_exptl_crystal_description Needle
_exptl_crystal_F_000 1488
_exptl_crystal_size_max 0.30
_exptl_crystal_size_mid 0.08
_exptl_crystal_size_min 0.08
_refine_diff_density_max 1.004
_refine_diff_density_min -0.924
_refine_diff_density_rms 0.109
_refine_ls_extinction_coef 0.0000(3)
_refine_ls_extinction_expression Fc^*^=kFc[1+0.001xFc^2^\l^3^/sin(2\q)]^-1/4^
_refine_ls_extinction_method SHELXL
_refine_ls_goodness_of_fit_ref 0.875
_refine_ls_hydrogen_treatment mixed
_refine_ls_matrix_type full
_refine_ls_number_parameters 314
_refine_ls_number_reflns 7238
_refine_ls_number_restraints 0
_refine_ls_restrained_S_all 0.875
_refine_ls_R_factor_all 0.0495
_refine_ls_R_factor_gt 0.0402
_refine_ls_shift/su_max 0.813
_refine_ls_shift/su_mean 0.003
_refine_ls_structure_factor_coef Fsqd
_refine_ls_weighting_details 'calc w=1/[\s^2^(Fo^2^)+(0.1011P)^2^+10.1291P] where P=(Fo^2^+2Fc^2^)/3'
_refine_ls_weighting_scheme calc
_refine_ls_wR_factor_gt 0.1245
_refine_ls_wR_factor_ref 0.1341
_reflns_number_gt 6291
_reflns_number_total 7238
_reflns_threshold_expression >2sigma(I)
_cod_data_source_file ic0106726_2.cif
_cod_data_source_block k00kcm8
_cod_depositor_comments
;
The following automatic conversions were performed:

'_chemical_melting_point' value '-999.0' was changed to '-725.85' -
it was converted from degrees Celsius(C) to Kelvins(K).

Automatic conversion script
Id: cif_fix_values 1569 2011-02-09 13:29:24Z adriana 

The following automatic conversions were performed:

'_chemical_melting_point' value '-725.85' was changed to '-452.7' -
it was converted from degrees Celsius(C) to
Kelvins(K).

'_symmetry_cell_setting' value 'Monoclinic' changed to
'monoclinic' according to the built-in table from CIF Core dictionary
named 'cif_core.dic' version 2.4.1 from
2010-06-29.

'_exptl_absorpt_correction_type' value 'multiscan'
changed to 'multi-scan' according to the built-in table from CIF Core
dictionary named 'cif_core.dic' version 2.4.1 from 2010-06-29.

Automatic conversion script
Id: cif_fix_values 1646 2011-03-28 12:23:43Z adriana 

The following automatic conversions were performed:

data name '_atom_site_symetry_multiplicity' was replaced with
'_atom_site_symmetry_multiplicity' as specified in the replacement
file 'data/replacement-values/replacement_tags.lst'.

Automatic conversion script
Id: cif_correct_tags 9268 2022-04-12 08:56:07Z antanas 
;
_cod_database_code 4317683

loop_
_symmetry_equiv_pos_as_xyz
'x, y, z'
'-x, y+1/2, -z+1/2'
'-x, -y, -z'
'x, -y-1/2, z-1/2'

loop_
_atom_site_label
_atom_site_type_symbol
_atom_site_fract_x
_atom_site_fract_y
_atom_site_fract_z
_atom_site_U_iso_or_equiv
_atom_site_adp_type
_atom_site_occupancy
_atom_site_symmetry_multiplicity
_atom_site_calc_flag
_atom_site_refinement_flags
_atom_site_disorder_assembly
_atom_site_disorder_group
Sb1 Sb 0.67982(3) 0.269429(15) 0.549791(13) 0.02974(11) Uani 1 1 d . . .
Sb2 Sb 0.21085(3) 0.208897(17) 0.714956(14) 0.03382(12) Uani 1 1 d . . .
O1 O 0.6730(4) 0.3130(2) 0.46832(15) 0.0438(8) Uani 1 1 d . . .
O2 O 0.8561(4) 0.33359(16) 0.58804(14) 0.0341(6) Uani 1 1 d . . .
O3 O 0.4793(4) 0.32443(17) 0.57506(15) 0.0359(7) Uani 1 1 d . . .
O4 O 0.8820(4) 0.20907(18) 0.53795(15) 0.0373(7) Uani 1 1 d . . .
O5 O 0.5221(4) 0.19306(18) 0.52361(15) 0.0398(7) Uani 1 1 d . . .
O6 O 0.4248(4) 0.26493(17) 0.72374(15) 0.0350(7) Uani 1 1 d . . .
O7 O 0.0757(5) 0.2896(2) 0.74030(17) 0.0460(9) Uani 1 1 d . . .
O8 O 0.2363(5) 0.1681(2) 0.79723(17) 0.0515(10) Uani 1 1 d . . .
O9 O -0.0068(4) 0.15758(19) 0.69355(19) 0.0487(9) Uani 1 1 d . . .
O10 O 0.3590(4) 0.13957(17) 0.67619(16) 0.0385(7) Uani 1 1 d . . .
N1 N 0.6712(5) 0.2204(2) 0.63862(17) 0.0313(7) Uani 1 1 d . . .
H1A H 0.5973 0.2445 0.6620 0.07(2) Uiso 1 1 calc R . .
H1B H 0.7793 0.2204 0.6579 0.10(3) Uiso 1 1 calc R . .
H1C H 0.6333 0.1754 0.6337 0.09(2) Uiso 1 1 calc R . .
N2 N 0.1699(5) 0.2550(2) 0.62434(18) 0.0343(8) Uani 1 1 d . . .
H2A H 0.1367 0.2211 0.5965 0.043(15) Uiso 1 1 calc R . .
H2B H 0.2703 0.2751 0.6132 0.021(11) Uiso 1 1 calc R . .
H2C H 0.0856 0.2883 0.6251 0.035(13) Uiso 1 1 calc R . .
C1 C 0.8259(7) 0.3302(3) 0.4378(3) 0.0533(14) Uani 1 1 d . . .
H1D H 0.8156 0.3121 0.3949 0.064 Uiso 1 1 calc R . .
H1E H 0.9276 0.3076 0.4595 0.064 Uiso 1 1 calc R . .
C2 C 0.8524(9) 0.4077(4) 0.4368(4) 0.079(2) Uani 1 1 d . . .
H2D H 0.9577 0.4185 0.4155 0.118 Uiso 1 1 calc R . .
H2E H 0.8647 0.4255 0.4792 0.118 Uiso 1 1 calc R . .
H2F H 0.7523 0.4301 0.4148 0.118 Uiso 1 1 calc R . .
C3 C 0.8201(8) 0.3903(4) 0.6260(4) 0.077(2) Uani 1 1 d . . .
H3A H 0.7670 0.3730 0.6635 0.092 Uiso 1 1 calc R . .
H3B H 0.7355 0.4218 0.6037 0.092 Uiso 1 1 calc R . .
C4 C 0.9805(7) 0.4306(3) 0.6444(3) 0.0507(13) Uani 1 1 d . . .
H4A H 0.9512 0.4698 0.6711 0.076 Uiso 1 1 calc R . .
H4B H 1.0317 0.4488 0.6073 0.076 Uiso 1 1 calc R . .
H4C H 1.0639 0.3997 0.6668 0.076 Uiso 1 1 calc R . .
C5 C 0.4355(7) 0.3931(3) 0.5512(3) 0.0485(12) Uani 1 1 d . . .
H5A H 0.5365 0.4132 0.5314 0.058 Uiso 1 1 calc R . .
H5B H 0.4078 0.4244 0.5858 0.058 Uiso 1 1 calc R . .
C6 C 0.2824(7) 0.3898(3) 0.5048(3) 0.0547(14) Uani 1 1 d . . .
H6A H 0.2555 0.4371 0.4893 0.082 Uiso 1 1 calc R . .
H6B H 0.1818 0.3709 0.5247 0.082 Uiso 1 1 calc R . .
H6C H 0.3104 0.3594 0.4704 0.082 Uiso 1 1 calc R . .
C7 C 0.8826(7) 0.1625(3) 0.4864(3) 0.0521(13) Uani 1 1 d . . .
H7A H 0.9896 0.1700 0.4643 0.063 Uiso 1 1 calc R . .
H7B H 0.7821 0.1731 0.4574 0.063 Uiso 1 1 calc R . .
C8 C 0.8741(10) 0.0877(4) 0.5060(4) 0.080(2) Uani 1 1 d . . .
H8A H 0.8752 0.0573 0.4696 0.120 Uiso 1 1 calc R . .
H8B H 0.7671 0.0798 0.5271 0.120 Uiso 1 1 calc R . .
H8C H 0.9745 0.0769 0.5343 0.120 Uiso 1 1 calc R . .
C9 C 0.3962(7) 0.1987(3) 0.4730(3) 0.0499(13) Uani 1 1 d . . .
H9A H 0.4386 0.2310 0.4416 0.060 Uiso 1 1 calc R . .
H9B H 0.2869 0.2180 0.4876 0.060 Uiso 1 1 calc R . .
C10 C 0.3634(8) 0.1281(4) 0.4452(3) 0.0614(16) Uani 1 1 d . . .
H10A H 0.2776 0.1321 0.4102 0.092 Uiso 1 1 calc R . .
H10B H 0.3191 0.0966 0.4763 0.092 Uiso 1 1 calc R . .
H10C H 0.4719 0.1092 0.4309 0.092 Uiso 1 1 calc R . .
C11 C 0.4522(7) 0.3117(3) 0.7752(2) 0.0464(12) Uani 1 1 d . . .
H11A H 0.5685 0.3032 0.7957 0.056 Uiso 1 1 calc R . .
H11B H 0.3646 0.3024 0.8057 0.056 Uiso 1 1 calc R . .
C12 C 0.4389(8) 0.3874(3) 0.7543(3) 0.0604(15) Uani 1 1 d . . .
H12A H 0.4585 0.4184 0.7901 0.091 Uiso 1 1 calc R . .
H12B H 0.3230 0.3960 0.7348 0.091 Uiso 1 1 calc R . .
H12C H 0.5265 0.3967 0.7245 0.091 Uiso 1 1 calc R . .
C13 C -0.0247(8) 0.2887(3) 0.7932(3) 0.0538(14) Uani 1 1 d . . .
H13A H 0.0410 0.2650 0.8279 0.065 Uiso 1 1 calc R . .
H13B H -0.1336 0.2623 0.7839 0.065 Uiso 1 1 calc R . .
C14 C -0.0653(8) 0.3619(4) 0.8109(3) 0.0564(14) Uani 1 1 d . . .
H14A H -0.1356 0.3614 0.8471 0.085 Uiso 1 1 calc R . .
H14B H -0.1301 0.3851 0.7764 0.085 Uiso 1 1 calc R . .
H14C H 0.0429 0.3874 0.8209 0.085 Uiso 1 1 calc R . .
C15 C 0.4001(7) 0.1434(3) 0.8232(3) 0.0505(13) Uani 1 1 d . . .
H15A H 0.4262 0.1656 0.8640 0.061 Uiso 1 1 calc R . .
H15B H 0.4930 0.1565 0.7958 0.061 Uiso 1 1 calc R . .
C16 C 0.3949(8) 0.0654(3) 0.8304(4) 0.0706(19) Uani 1 1 d . . .
H16A H 0.5073 0.0488 0.8481 0.106 Uiso 1 1 calc R . .
H16B H 0.3702 0.0435 0.7899 0.106 Uiso 1 1 calc R . .
H16C H 0.3039 0.0527 0.8580 0.106 Uiso 1 1 calc R . .
C17 C -0.0447(9) 0.0898(4) 0.7180(5) 0.103(4) Uani 1 1 d . . .
H17A H -0.0517 0.0561 0.6831 0.124 Uiso 1 1 calc R . .
H17B H 0.0550 0.0755 0.7461 0.124 Uiso 1 1 calc R . .
C18 C -0.1842(11) 0.0830(6) 0.7477(7) 0.164(7) Uani 1 1 d . . .
H18A H -0.1964 0.0341 0.7605 0.246 Uiso 1 1 calc R . .
H18B H -0.2852 0.0965 0.7207 0.246 Uiso 1 1 calc R . .
H18C H -0.1767 0.1133 0.7842 0.246 Uiso 1 1 calc R . .
C19 C 0.2977(10) 0.0884(5) 0.6349(5) 0.108(4) Uani 1 1 d . . .
H19A H 0.2461 0.1119 0.5974 0.130 Uiso 1 1 calc R . .
H19B H 0.2038 0.0623 0.6539 0.130 Uiso 1 1 calc R . .
C20 C 0.4240(16) 0.0393(5) 0.6166(5) 0.125(4) Uani 1 1 d . . .
H20A H 0.3693 0.0059 0.5871 0.187 Uiso 1 1 calc R . .
H20B H 0.4724 0.0140 0.6530 0.187 Uiso 1 1 calc R . .
H20C H 0.5172 0.0643 0.5971 0.187 Uiso 1 1 calc R . .

loop_
_atom_site_aniso_label
_atom_site_aniso_U_11
_atom_site_aniso_U_22
_atom_site_aniso_U_33
_atom_site_aniso_U_23
_atom_site_aniso_U_13
_atom_site_aniso_U_12
Sb1 0.01922(16) 0.03782(19) 0.03204(17) 0.00136(11) 0.00035(10) 0.00146(10)
Sb2 0.01917(16) 0.0419(2) 0.04062(19) 0.00940(12) 0.00364(11) 0.00238(11)
O1 0.0348(18) 0.061(2) 0.0350(16) 0.0134(15) 0.0004(13) -0.0015(16)
O2 0.0233(14) 0.0358(16) 0.0431(17) -0.0030(13) 0.0010(12) -0.0006(12)
O3 0.0200(14) 0.0438(17) 0.0440(17) 0.0074(14) 0.0035(12) 0.0074(12)
O4 0.0289(16) 0.0456(18) 0.0377(17) -0.0076(13) 0.0035(13) 0.0063(13)
O5 0.0297(16) 0.0459(18) 0.0428(18) 0.0004(14) -0.0049(13) -0.0069(14)
O6 0.0233(15) 0.0439(18) 0.0380(17) -0.0061(13) 0.0031(12) -0.0015(12)
O7 0.0382(19) 0.055(2) 0.0464(19) 0.0115(16) 0.0148(15) 0.0161(16)
O8 0.0347(18) 0.072(3) 0.049(2) 0.0294(18) 0.0110(15) 0.0149(17)
O9 0.0213(15) 0.046(2) 0.078(3) 0.0237(18) -0.0026(15) -0.0045(14)
O10 0.0267(15) 0.0358(16) 0.0521(19) 0.0009(14) -0.0036(13) 0.0010(13)
N1 0.0230(18) 0.039(2) 0.0322(18) -0.0006(14) 0.0020(14) 0.0020(14)
N2 0.0253(18) 0.040(2) 0.0375(19) 0.0024(16) 0.0021(15) -0.0009(15)
C1 0.045(3) 0.069(4) 0.047(3) 0.009(3) 0.009(2) -0.011(3)
C2 0.053(4) 0.083(5) 0.097(5) 0.040(4) -0.015(4) -0.015(3)
C3 0.038(3) 0.086(5) 0.105(5) -0.062(4) -0.010(3) 0.010(3)
C4 0.052(3) 0.038(3) 0.062(3) -0.007(2) -0.003(3) -0.006(2)
C5 0.032(3) 0.047(3) 0.066(3) 0.010(2) 0.004(2) 0.010(2)
C6 0.045(3) 0.061(3) 0.058(3) 0.003(3) -0.001(2) 0.015(3)
C7 0.037(3) 0.063(3) 0.057(3) -0.025(3) 0.001(2) 0.008(2)
C8 0.079(5) 0.056(4) 0.101(6) -0.027(4) -0.027(4) 0.017(3)
C9 0.036(3) 0.058(3) 0.053(3) -0.001(2) -0.015(2) -0.004(2)
C10 0.051(3) 0.073(4) 0.058(3) -0.022(3) -0.012(3) 0.005(3)
C11 0.039(3) 0.051(3) 0.049(3) -0.011(2) -0.002(2) 0.003(2)
C12 0.058(4) 0.051(3) 0.073(4) -0.014(3) 0.009(3) -0.004(3)
C13 0.043(3) 0.067(4) 0.054(3) 0.010(3) 0.024(2) 0.012(3)
C14 0.043(3) 0.079(4) 0.048(3) -0.005(3) 0.007(2) 0.013(3)
C15 0.041(3) 0.062(3) 0.047(3) 0.011(2) -0.009(2) 0.003(2)
C16 0.047(3) 0.056(4) 0.105(5) 0.016(3) -0.025(3) 0.004(3)
C17 0.038(3) 0.083(5) 0.185(10) 0.077(6) -0.008(4) -0.013(3)
C18 0.050(5) 0.141(9) 0.303(17) 0.154(11) 0.027(7) 0.008(5)
C19 0.050(4) 0.108(7) 0.167(9) -0.088(7) 0.012(5) -0.019(4)
C20 0.179(11) 0.066(5) 0.121(8) -0.036(5) -0.055(7) 0.052(6)

loop_
_atom_type_symbol
_atom_type_description
_atom_type_scat_dispersion_real
_atom_type_scat_dispersion_imag
_atom_type_scat_source
C C 0.0033 0.0016 'International Tables Vol C Tables 4.2.6.8 and 6.1.1.4'
H H 0.0000 0.0000 'International Tables Vol C Tables 4.2.6.8 and 6.1.1.4'
O O 0.0106 0.0060 'International Tables Vol C Tables 4.2.6.8 and 6.1.1.4'
N N 0.0061 0.0033 'International Tables Vol C Tables 4.2.6.8 and 6.1.1.4'
Sb Sb -0.5866 1.5461 'International Tables Vol C Tables 4.2.6.8 and 6.1.1.4'

loop_
_geom_angle_atom_site_label_1
_geom_angle_atom_site_label_2
_geom_angle_atom_site_label_3
_geom_angle
_geom_angle_site_symmetry_1
_geom_angle_site_symmetry_3
_geom_angle_publ_flag
O1 Sb1 O5 94.14(15) . . ?
O1 Sb1 O4 96.24(15) . . ?
O5 Sb1 O4 90.65(14) . . ?
O1 Sb1 O2 95.53(14) . . ?
O5 Sb1 O2 169.15(13) . . ?
O4 Sb1 O2 83.41(13) . . ?
O1 Sb1 O3 92.69(14) . . ?
O5 Sb1 O3 89.50(14) . . ?
O4 Sb1 O3 171.04(13) . . ?
O2 Sb1 O3 94.96(13) . . ?
O1 Sb1 N1 176.63(14) . . ?
O5 Sb1 N1 83.30(14) . . ?
O4 Sb1 N1 86.01(14) . . ?
O2 Sb1 N1 87.22(14) . . ?
O3 Sb1 N1 85.11(14) . . ?
O8 Sb2 O7 94.75(16) . . ?
O8 Sb2 O6 95.24(16) . . ?
O7 Sb2 O6 90.26(15) . . ?
O8 Sb2 O10 95.40(15) . . ?
O7 Sb2 O10 168.85(14) . . ?
O6 Sb2 O10 84.23(13) . . ?
O8 Sb2 O9 93.10(16) . . ?
O7 Sb2 O9 89.72(16) . . ?
O6 Sb2 O9 171.63(15) . . ?
O10 Sb2 O9 94.32(15) . . ?
O8 Sb2 N2 177.30(14) . . ?
O7 Sb2 N2 83.34(15) . . ?
O6 Sb2 N2 86.69(14) . . ?
O10 Sb2 N2 86.66(14) . . ?
O9 Sb2 N2 85.00(15) . . ?
C1 O1 Sb1 122.8(3) . . ?
C3 O2 Sb1 124.8(3) . . ?
C5 O3 Sb1 123.7(3) . . ?
C7 O4 Sb1 120.4(3) . . ?
C9 O5 Sb1 123.4(3) . . ?
C11 O6 Sb2 119.8(3) . . ?
C13 O7 Sb2 122.8(3) . . ?
C15 O8 Sb2 121.9(3) . . ?
C17 O9 Sb2 123.4(4) . . ?
C19 O10 Sb2 124.2(4) . . ?
O1 C1 C2 110.7(6) . . ?
O2 C3 C4 111.4(5) . . ?
O3 C5 C6 111.0(5) . . ?
O4 C7 C8 111.6(5) . . ?
O5 C9 C10 109.5(5) . . ?
O6 C11 C12 110.8(5) . . ?
O7 C13 C14 109.3(5) . . ?
O8 C15 C16 109.8(5) . . ?
C18 C17 O9 117.9(8) . . ?
O10 C19 C20 115.4(7) . . ?

loop_
_geom_bond_atom_site_label_1
_geom_bond_atom_site_label_2
_geom_bond_distance
_geom_bond_site_symmetry_2
_geom_bond_publ_flag
Sb1 O1 1.950(3) . ?
Sb1 O5 1.960(3) . ?
Sb1 O4 1.969(3) . ?
Sb1 O2 1.975(3) . ?
Sb1 O3 1.975(3) . ?
Sb1 N1 2.145(4) . ?
Sb2 O8 1.945(3) . ?
Sb2 O7 1.957(3) . ?
Sb2 O6 1.967(3) . ?
Sb2 O10 1.970(3) . ?
Sb2 O9 1.975(3) . ?
Sb2 N2 2.158(4) . ?
O1 C1 1.426(6) . ?
O2 C3 1.397(6) . ?
O3 C5 1.441(6) . ?
O4 C7 1.429(6) . ?
O5 C9 1.425(6) . ?
O6 C11 1.435(6) . ?
O7 C13 1.424(6) . ?
O8 C15 1.433(6) . ?
O9 C17 1.435(7) . ?
O10 C19 1.388(8) . ?
C1 C2 1.492(10) . ?
C3 C4 1.491(8) . ?
C5 C6 1.506(8) . ?
C7 C8 1.491(10) . ?
C9 C10 1.491(8) . ?
C11 C12 1.513(8) . ?
C13 C14 1.486(9) . ?
C15 C16 1.498(8) . ?
C17 C18 1.295(12) . ?
C19 C20 1.425(11) . ?
